data_7720320
loop_
_publ_author_name
'Goudjil, Meriem'
'Mattei, Carlo Andrea'
'Tacconi, Leonardo'
'Chelazzi, Laura'
'Perfetti, Mauro'

_publ_section_title
;
 Unusual slow magnetic relaxation in a sulfate-bridged copper(II) complex
 with 1-(2-pyridylazo)-2-naphthol ligand.
;
_journal_issue 8
_journal_name_full 'Dalton transactions (Cambridge, England : 2003)'
_journal_page_first 3336
_journal_page_last 3345
_journal_paper_doi 10.1039/d6dt00068a
_journal_volume 55
_journal_year 2026
_chemical_formula_moiety 'C30 H24 Cu2 N6 O8 S'
_chemical_formula_sum 'C30 H24 Cu2 N6 O8 S'
_chemical_formula_weight 755.69
_chemical_name_systematic mu-sulfato-di-copper-bis-1-(2-Pyridylazo)-2-naphtholato
_space_group_crystal_system monoclinic
_space_group_IT_number 14
_space_group_name_Hall '-P 2yn'
_space_group_name_H-M_alt 'P 1 21/n 1'
_atom_sites_solution_hydrogens mixed
_audit_creation_date 2025-06-18
_audit_creation_method
;
Olex2 1.5
(compiled 2025.05.31 svn.r86d253d1 for OlexSys, GUI svn.r7254)
;
_audit_update_record
;
2025-12-03 deposited with the CCDC.	2026-01-26 downloaded from the CCDC.
;
_cell_angle_alpha 90
_cell_angle_beta 90.991(2)
_cell_angle_gamma 90
_cell_formula_units_Z 4
_cell_length_a 6.0802(3)
_cell_length_b 29.7530(13)
_cell_length_c 15.7206(6)
_cell_measurement_reflns_used 9082
_cell_measurement_temperature 150.00
_cell_measurement_theta_max 68.38
_cell_measurement_theta_min 2.97
_cell_volume 2843.5(2)
_computing_cell_refinement 'SAINT V8.40B (?, 2016)'
_computing_data_reduction 'SAINT V8.40B (?, 2016)'
_computing_molecular_graphics 'Olex2 1.5 (Dolomanov et al., 2009)'
_computing_publication_material 'Olex2 1.5 (Dolomanov et al., 2009)'
_computing_structure_refinement 'XL  (Sheldrick, 2008)'
_computing_structure_solution 'SHELXT 2018/2 (Sheldrick, 2018)'
_diffrn_ambient_temperature 150.00
_diffrn_detector 'Bruker APEX2 area detector'
_diffrn_detector_area_resol_mean 7.9
_diffrn_detector_type 'CCD area detector'
_diffrn_measured_fraction_theta_full 1.000
_diffrn_measured_fraction_theta_max 1.000
_diffrn_measurement_device 'three-circle diffractometer'
_diffrn_measurement_device_type 'Bruker SMART APEX2 area detector'
_diffrn_measurement_method '\w and \f scans'
_diffrn_radiation_monochromator 'mirror optics'
_diffrn_radiation_probe x-ray
_diffrn_radiation_type CuK\a
_diffrn_radiation_wavelength 1.54178
_diffrn_reflns_av_R_equivalents 0.0755
_diffrn_reflns_av_unetI/netI 0.0306
_diffrn_reflns_Laue_measured_fraction_full 1.000
_diffrn_reflns_Laue_measured_fraction_max 1.000
_diffrn_reflns_limit_h_max 7
_diffrn_reflns_limit_h_min -7
_diffrn_reflns_limit_k_max 35
_diffrn_reflns_limit_k_min -35
_diffrn_reflns_limit_l_max 18
_diffrn_reflns_limit_l_min -18
_diffrn_reflns_number 47897
_diffrn_reflns_point_group_measured_fraction_full 1.000
_diffrn_reflns_point_group_measured_fraction_max 1.000
_diffrn_reflns_theta_full 67.679
_diffrn_reflns_theta_max 68.395
_diffrn_reflns_theta_min 2.970
_diffrn_source 'microfocus sealed X-ray tube'
_diffrn_source_type 'Incoatec I\ms'
_diffrn_standards_number 0
_exptl_absorpt_coefficient_mu 3.108
_exptl_absorpt_correction_T_max 0.7531
_exptl_absorpt_correction_T_min 0.6695
_exptl_absorpt_correction_type multi-scan
_exptl_absorpt_process_details
;
SADABS-2016/2 (Bruker,2016/2) was used for absorption correction.
wR2(int) was 0.1200 before and 0.0759 after correction.
The Ratio of minimum to maximum transmission is 0.8890.
The \l/2 correction factor is Not present.
;
_exptl_crystal_colour 'metallic dark brown'
_exptl_crystal_colour_lustre metallic
_exptl_crystal_colour_modifier dark
_exptl_crystal_colour_primary brown
_exptl_crystal_density_diffrn 1.765
_exptl_crystal_description needle
_exptl_crystal_F_000 1536
_exptl_crystal_preparation 'Condensation Method,Magnetic properties'
_exptl_crystal_recrystallization_method 'Slow Evaporation'
_exptl_crystal_size_max 0.14
_exptl_crystal_size_mid 0.02
_exptl_crystal_size_min 0.02
_refine_diff_density_max 1.264
_refine_diff_density_min -1.452
_refine_diff_density_rms 0.106
_refine_ls_extinction_method none
_refine_ls_goodness_of_fit_ref 1.086
_refine_ls_hydrogen_treatment mixed
_refine_ls_matrix_type full
_refine_ls_number_parameters 429
_refine_ls_number_reflns 5229
_refine_ls_number_restraints 0
_refine_ls_restrained_S_all 1.086
_refine_ls_R_factor_all 0.0568
_refine_ls_R_factor_gt 0.0503
_refine_ls_shift/su_max 0.001
_refine_ls_shift/su_mean 0.000
_refine_ls_structure_factor_coef Fsqd
_refine_ls_weighting_details 'w=1/[\s^2^(Fo^2^)+(0.0745P)^2^+8.4735P] where P=(Fo^2^+2Fc^2^)/3'
_refine_ls_weighting_scheme calc
_refine_ls_wR_factor_gt 0.1438
_refine_ls_wR_factor_ref 0.1482
_reflns_Friedel_coverage 0.000
_reflns_number_gt 4607
_reflns_number_total 5229
_reflns_threshold_expression 'I > 2\s(I)'
_cod_data_source_file d6dt00068a2.cif
_cod_data_source_block copper_pan_sulfate
_cod_database_code 7720320
_shelx_shelxl_version_number 2018/3
_shelx_space_group_comment
;
The symmetry employed for this shelxl refinement is uniquely defined
by the following loop, which should always be used as a source of
symmetry information in preference to the above space-group names.
They are only intended as comments.
;
_shelx_estimated_absorpt_t_max 0.940
_shelx_estimated_absorpt_t_min 0.670
_olex2_refinement_description
;
1.a Rotating group:
 O1W(H1WA,H1WB), O2W(H2WA,H2WB)
1.b Aromatic/amide H refined with riding coordinates:
 C4A(H4A), C5A(H5A), C6A(H6A), C7A(H7A), C9A(H9A), C10A(H10A), C12A(H12A),
 C13A(H13A), C14A(H14A), C15A(H15A), C4B(H4B), C5B(H5B), C6B(H6B), C7B(H7B),
 C9B(H9B), C10B(H10B), C12B(H12B), C13B(H13B), C14B(H14B), C15B(H15B)
;
_olex2_exptl_crystal_mounting_method CryoLoop
_olex2_submission_special_instructions 'No special instructions were received'

loop_
_space_group_symop_operation_xyz
'x, y, z'
'-x+1/2, y+1/2, -z+1/2'
'-x, -y, -z'
'x-1/2, -y-1/2, z-1/2'

loop_
_atom_site_label
_atom_site_type_symbol
_atom_site_fract_x
_atom_site_fract_y
_atom_site_fract_z
_atom_site_U_iso_or_equiv
_atom_site_adp_type
_atom_site_occupancy
_atom_site_site_symmetry_order
_atom_site_calc_flag
_atom_site_refinement_flags_posn
_atom_site_refinement_flags_adp
_atom_site_refinement_flags_occupancy
_atom_site_disorder_assembly
_atom_site_disorder_group
Cu1 Cu 0.29939(9) 0.39315(2) 0.36234(3) 0.02117(17) Uani 1 1 d . . . . .
Cu2 Cu 0.28133(10) 0.34291(2) 0.64674(4) 0.02731(18) Uani 1 1 d . . . . .
S1 S 0.01024(15) 0.31700(3) 0.47943(6) 0.0198(2) Uani 1 1 d . . . . .
O1S O 0.0941(5) 0.33344(9) 0.39818(17) 0.0236(6) Uani 1 1 d . . . . .
O2S O 0.0849(5) 0.34841(10) 0.54827(18) 0.0308(7) Uani 1 1 d . . . . .
O3S O 0.0886(5) 0.27144(9) 0.49807(19) 0.0272(6) Uani 1 1 d . . . . .
O4S O -0.2335(4) 0.31702(10) 0.47594(19) 0.0286(6) Uani 1 1 d . . . . .
O1A O 0.1222(5) 0.43872(9) 0.42231(17) 0.0261(6) Uani 1 1 d . . . . .
O1B O 0.4985(5) 0.38920(9) 0.61283(17) 0.0253(6) Uani 1 1 d . . . . .
N1A N 0.4490(5) 0.36207(11) 0.2657(2) 0.0206(6) Uani 1 1 d . . . . .
N2A N 0.1288(5) 0.39047(11) 0.1941(2) 0.0217(7) Uani 1 1 d . . . . .
N3A N 0.1031(5) 0.40887(10) 0.2677(2) 0.0204(6) Uani 1 1 d . . . . .
C1A C -0.0414(7) 0.45157(13) 0.3754(3) 0.0231(8) Uani 1 1 d . . . . .
C2A C -0.0617(6) 0.43766(12) 0.2872(2) 0.0211(8) Uani 1 1 d . . . . .
C3A C -0.2383(6) 0.45384(12) 0.2323(3) 0.0221(8) Uani 1 1 d . . . . .
C4A C -0.2538(7) 0.44542(14) 0.1443(3) 0.0270(9) Uani 1 1 d . . . . .
H4A H -0.142423 0.428437 0.117468 0.032 Uiso 1 1 calc R U . . .
C5A C -0.4299(7) 0.46166(15) 0.0966(3) 0.0316(9) Uani 1 1 d . . . . .
H5A H -0.438025 0.455765 0.037225 0.038 Uiso 1 1 calc R U . . .
C6A C -0.5960(7) 0.48662(15) 0.1348(3) 0.0328(10) Uani 1 1 d . . . . .
H6A H -0.717867 0.497115 0.101809 0.039 Uiso 1 1 calc R U . . .
C7A C -0.5819(7) 0.49593(14) 0.2204(3) 0.0298(9) Uani 1 1 d . . . . .
H7A H -0.694442 0.513162 0.246024 0.036 Uiso 1 1 calc R U . . .
C8A C -0.4031(7) 0.48031(13) 0.2711(3) 0.0254(8) Uani 1 1 d . . . . .
C9A C -0.3823(7) 0.49241(13) 0.3591(3) 0.0282(9) Uani 1 1 d . . . . .
H9A H -0.495346 0.509988 0.383534 0.034 Uiso 1 1 calc R U . . .
C10A C -0.2100(7) 0.48002(13) 0.4088(3) 0.0268(9) Uani 1 1 d . . . . .
H10A H -0.200125 0.490132 0.466083 0.032 Uiso 1 1 calc R U . . .
C11A C 0.3208(6) 0.36370(13) 0.1942(2) 0.0209(8) Uani 1 1 d . . . . .
C12A C 0.3754(7) 0.34096(14) 0.1213(3) 0.0261(8) Uani 1 1 d . . . . .
H12A H 0.280642 0.341803 0.072623 0.031 Uiso 1 1 calc R U . . .
C13A C 0.5689(7) 0.31699(14) 0.1196(3) 0.0277(9) Uani 1 1 d . . . . .
H13A H 0.608443 0.300920 0.069959 0.033 Uiso 1 1 calc R U . . .
C14A C 0.7050(7) 0.31653(13) 0.1910(3) 0.0254(8) Uani 1 1 d . . . . .
H14A H 0.841693 0.301076 0.190238 0.030 Uiso 1 1 calc R U . . .
C15A C 0.6396(6) 0.33885(13) 0.2634(3) 0.0235(8) Uani 1 1 d . . . . .
H15A H 0.731353 0.337831 0.312886 0.028 Uiso 1 1 calc R U . . .
N1B N 0.0995(6) 0.30517(11) 0.7241(2) 0.0288(8) Uani 1 1 d . . . . .
N2B N 0.3910(6) 0.32568(12) 0.8195(2) 0.0287(8) Uani 1 1 d . . . . .
N3B N 0.4481(6) 0.34850(11) 0.7561(2) 0.0250(7) Uani 1 1 d . . . . .
C1B C 0.6530(7) 0.39421(12) 0.6706(3) 0.0218(8) Uani 1 1 d . . . . .
C2B C 0.6297(6) 0.37542(12) 0.7535(2) 0.0196(7) Uani 1 1 d . . . . .
C3B C 0.7851(6) 0.38489(12) 0.8215(2) 0.0202(8) Uani 1 1 d . . . . .
C4B C 0.7629(7) 0.36991(14) 0.9057(3) 0.0247(8) Uani 1 1 d . . . . .
H4B H 0.640220 0.351921 0.920405 0.031(13) Uiso 1 1 calc R . . . .
C5B C 0.9182(7) 0.38117(15) 0.9670(3) 0.0302(9) Uani 1 1 d . . . . .
H5B H 0.902083 0.370527 1.023516 0.036 Uiso 1 1 calc R U . . .
C6B C 1.0995(7) 0.40807(15) 0.9472(3) 0.0318(9) Uani 1 1 d . . . . .
H6B H 1.203391 0.416223 0.990292 0.038 Uiso 1 1 calc R U . . .
C7B C 1.1257(7) 0.42251(14) 0.8654(3) 0.0281(9) Uani 1 1 d . . . . .
H7B H 1.249669 0.440432 0.851909 0.041(15) Uiso 1 1 calc R . . . .
C8B C 0.9718(6) 0.41123(12) 0.8007(3) 0.0220(8) Uani 1 1 d . . . . .
C9B C 1.0015(7) 0.42581(13) 0.7150(3) 0.0253(8) Uani 1 1 d . . . . .
H9B H 1.132888 0.441365 0.701496 0.030 Uiso 1 1 calc R U . . .
C10B C 0.8500(7) 0.41838(13) 0.6518(3) 0.0243(8) Uani 1 1 d . . . . .
H10B H 0.874564 0.429110 0.595895 0.029 Uiso 1 1 calc R U . . .
C11B C 0.1942(7) 0.30093(14) 0.8017(3) 0.0291(9) Uani 1 1 d . . . . .
C12B C 0.1108(8) 0.27449(16) 0.8632(3) 0.0366(10) Uani 1 1 d . . . . .
H12B H 0.185776 0.271123 0.916321 0.044 Uiso 1 1 calc R U . . .
C13B C -0.0820(9) 0.25287(16) 0.8475(3) 0.0387(11) Uani 1 1 d . . . . .
H13B H -0.143981 0.234430 0.890234 0.046 Uiso 1 1 calc R U . . .
C14B C -0.1880(7) 0.25749(15) 0.7703(3) 0.0337(10) Uani 1 1 d . . . . .
H14B H -0.324910 0.243054 0.759304 0.038(14) Uiso 1 1 calc R . . . .
C15B C -0.0899(8) 0.28389(16) 0.7084(3) 0.0339(10) Uani 1 1 d . . . . .
H15B H -0.159180 0.286780 0.654004 0.041 Uiso 1 1 calc R U . . .
O1W O 0.5345(5) 0.38934(10) 0.44571(17) 0.0258(6) Uani 1 1 d . . . . .
H1WA H 0.582961 0.361841 0.448100 0.039 Uiso 1 1 d R U . . .
H1WB H 0.483182 0.394432 0.496120 0.039 Uiso 1 1 d R U . . .
O2W O 0.4682(5) 0.28271(11) 0.59103(19) 0.0328(7) Uani 1 1 d . . . . .
H2WA H 0.378049 0.266323 0.560407 0.049 Uiso 1 1 d R U . . .
H2WB H 0.564711 0.292342 0.554860 0.049 Uiso 1 1 d R U . . .

loop_
_atom_site_aniso_label
_atom_site_aniso_U_11
_atom_site_aniso_U_22
_atom_site_aniso_U_33
_atom_site_aniso_U_23
_atom_site_aniso_U_13
_atom_site_aniso_U_12
Cu1 0.0237(3) 0.0227(3) 0.0169(3) 0.0009(2) -0.0040(2) 0.0019(2)
Cu2 0.0303(3) 0.0293(3) 0.0222(3) 0.0006(2) -0.0047(2) -0.0023(2)
S1 0.0202(4) 0.0230(5) 0.0160(4) 0.0021(3) -0.0023(3) 0.0024(3)
O1S 0.0269(14) 0.0253(14) 0.0187(13) 0.0034(11) 0.0025(11) -0.0005(11)
O2S 0.0386(17) 0.0313(16) 0.0220(14) -0.0049(12) -0.0134(12) 0.0096(13)
O3S 0.0307(15) 0.0213(14) 0.0295(15) 0.0052(11) -0.0035(12) 0.0045(11)
O4S 0.0192(14) 0.0347(16) 0.0319(16) 0.0062(12) 0.0015(11) 0.0017(12)
O1A 0.0323(15) 0.0247(14) 0.0210(14) -0.0031(11) -0.0051(11) 0.0031(12)
O1B 0.0316(15) 0.0264(14) 0.0179(13) 0.0025(11) -0.0033(11) -0.0066(12)
N1A 0.0228(16) 0.0205(15) 0.0184(15) 0.0009(12) 0.0009(12) -0.0030(13)
N2A 0.0242(16) 0.0215(16) 0.0195(16) -0.0013(13) -0.0023(13) 0.0015(13)
N3A 0.0231(16) 0.0163(14) 0.0218(16) 0.0000(12) 0.0008(13) -0.0031(12)
C1A 0.030(2) 0.0179(17) 0.0219(19) -0.0001(15) 0.0010(16) -0.0030(15)
C2A 0.0239(19) 0.0187(18) 0.0208(18) 0.0021(14) 0.0011(15) -0.0005(15)
C3A 0.0212(18) 0.0165(17) 0.029(2) 0.0029(15) -0.0003(16) -0.0038(14)
C4A 0.028(2) 0.026(2) 0.027(2) -0.0011(16) -0.0044(17) 0.0016(17)
C5A 0.032(2) 0.030(2) 0.033(2) 0.0004(18) -0.0098(18) -0.0007(18)
C6A 0.022(2) 0.026(2) 0.050(3) 0.0052(19) -0.0111(19) 0.0008(16)
C7A 0.0224(19) 0.0202(19) 0.047(3) 0.0021(18) -0.0027(18) 0.0001(16)
C8A 0.0224(19) 0.0161(17) 0.038(2) 0.0032(16) 0.0023(17) -0.0006(15)
C9A 0.030(2) 0.0189(19) 0.036(2) 0.0022(16) 0.0091(18) 0.0023(16)
C10A 0.034(2) 0.0215(19) 0.025(2) 0.0008(16) 0.0054(17) 0.0012(17)
C11A 0.0220(18) 0.0186(17) 0.0222(19) 0.0039(14) -0.0026(15) -0.0011(14)
C12A 0.031(2) 0.024(2) 0.023(2) 0.0007(16) -0.0045(16) -0.0007(16)
C13A 0.037(2) 0.025(2) 0.022(2) 0.0000(16) 0.0055(17) 0.0013(17)
C14A 0.0230(19) 0.0232(19) 0.030(2) 0.0027(16) 0.0029(16) 0.0030(15)
C15A 0.0206(18) 0.0254(19) 0.024(2) 0.0048(15) -0.0022(15) -0.0028(15)
N1B 0.0315(18) 0.0204(16) 0.035(2) 0.0014(14) 0.0137(15) 0.0023(14)
N2B 0.0312(18) 0.0310(18) 0.0238(18) 0.0011(14) -0.0007(14) -0.0010(15)
N3B 0.0268(17) 0.0187(16) 0.0296(18) 0.0002(13) 0.0068(14) 0.0003(13)
C1B 0.0255(19) 0.0170(17) 0.0229(19) -0.0030(14) 0.0010(15) -0.0021(15)
C2B 0.0196(18) 0.0189(17) 0.0202(18) -0.0017(14) -0.0014(14) -0.0005(14)
C3B 0.0209(18) 0.0174(17) 0.0221(19) -0.0031(14) -0.0006(15) 0.0009(14)
C4B 0.0237(19) 0.028(2) 0.0226(19) -0.0014(16) 0.0014(15) -0.0018(16)
C5B 0.033(2) 0.035(2) 0.022(2) -0.0014(17) -0.0036(17) -0.0019(18)
C6B 0.031(2) 0.032(2) 0.032(2) -0.0068(18) -0.0095(18) -0.0037(18)
C7B 0.0236(19) 0.025(2) 0.036(2) -0.0039(17) -0.0021(17) -0.0028(16)
C8B 0.0219(18) 0.0163(17) 0.028(2) -0.0022(15) 0.0006(15) -0.0002(14)
C9B 0.0250(19) 0.0203(18) 0.031(2) -0.0025(16) 0.0035(16) -0.0021(15)
C10B 0.029(2) 0.0207(18) 0.0237(19) 0.0012(15) 0.0044(16) -0.0018(16)
C11B 0.0206(19) 0.028(2) 0.038(2) -0.0108(18) -0.0019(17) 0.0027(16)
C12B 0.044(3) 0.036(2) 0.030(2) -0.0044(19) -0.002(2) 0.006(2)
C13B 0.051(3) 0.033(2) 0.032(2) -0.0003(19) 0.016(2) -0.003(2)
C14B 0.0211(19) 0.028(2) 0.052(3) -0.015(2) 0.0072(19) -0.0046(17)
C15B 0.038(2) 0.035(2) 0.028(2) -0.0108(18) -0.0084(18) 0.014(2)
O1W 0.0302(15) 0.0281(15) 0.0190(13) 0.0021(11) -0.0043(11) 0.0001(12)
O2W 0.0243(14) 0.0467(19) 0.0273(15) 0.0042(13) -0.0020(12) -0.0007(13)

loop_
_atom_type_symbol
_atom_type_description
_atom_type_scat_dispersion_real
_atom_type_scat_dispersion_imag
_atom_type_scat_source
C C 0.0181 0.0091 'International Tables Vol C Tables 4.2.6.8 and 6.1.1.4'
H H 0.0000 0.0000 'International Tables Vol C Tables 4.2.6.8 and 6.1.1.4'
Cu Cu -1.9646 0.5888 'International Tables Vol C Tables 4.2.6.8 and 6.1.1.4'
N N 0.0311 0.0180 'International Tables Vol C Tables 4.2.6.8 and 6.1.1.4'
O O 0.0492 0.0322 'International Tables Vol C Tables 4.2.6.8 and 6.1.1.4'
S S 0.3331 0.5567 'International Tables Vol C Tables 4.2.6.8 and 6.1.1.4'

loop_
_geom_angle_atom_site_label_1
_geom_angle_atom_site_label_2
_geom_angle_atom_site_label_3
_geom_angle
_geom_angle_site_symmetry_1
_geom_angle_site_symmetry_3
_geom_angle_publ_flag
O1A Cu1 O1S 96.47(11) . . ?
O1A Cu1 N1A 158.74(13) . . ?
N1A Cu1 O1S 94.95(12) . . ?
N3A Cu1 O1S 92.61(12) . . ?
N3A Cu1 O1A 82.43(12) . . ?
N3A Cu1 N1A 79.18(13) . . ?
O1W Cu1 O1S 101.05(11) . . ?
O1W Cu1 O1A 96.89(12) . . ?
O1W Cu1 N1A 98.46(13) . . ?
O1W Cu1 N3A 166.30(13) . . ?
O2S Cu2 O1B 97.45(13) . . ?
O2S Cu2 N1B 101.09(16) . . ?
O2S Cu2 N3B 167.96(13) . . ?
O2S Cu2 O2W 93.61(12) . . ?
O1B Cu2 N1B 158.16(14) . . ?
O1B Cu2 N3B 80.95(12) . . ?
O1B Cu2 O2W 95.89(12) . . ?
N1B Cu2 O2W 94.36(13) . . ?
N3B Cu2 N1B 78.50(15) . . ?
N3B Cu2 O2W 98.42(12) . . ?
O1S S1 O2S 108.43(18) . . ?
O1S S1 O4S 109.27(17) . . ?
O3S S1 O1S 111.46(17) . . ?
O3S S1 O2S 109.89(17) . . ?
O3S S1 O4S 109.22(17) . . ?
O4S S1 O2S 108.52(18) . . ?
S1 O1S Cu1 133.17(17) . . ?
S1 O2S Cu2 134.27(18) . . ?
C1A O1A Cu1 110.6(2) . . ?
C1B O1B Cu2 111.5(2) . . ?
C11A N1A Cu1 110.4(3) . . ?
C15A N1A Cu1 131.0(3) . . ?
C15A N1A C11A 118.5(3) . . ?
N3A N2A C11A 110.5(3) . . ?
N2A N3A Cu1 120.0(3) . . ?
N2A N3A C2A 124.9(3) . . ?
C2A N3A Cu1 115.0(3) . . ?
O1A C1A C2A 121.0(4) . . ?
O1A C1A C10A 121.0(4) . . ?
C10A C1A C2A 117.9(4) . . ?
N3A C2A C1A 110.2(3) . . ?
N3A C2A C3A 128.1(4) . . ?
C3A C2A C1A 121.7(4) . . ?
C4A C3A C2A 124.3(4) . . ?
C4A C3A C8A 119.0(4) . . ?
C8A C3A C2A 116.7(4) . . ?
C3A C4A H4A 119.7 . . ?
C5A C4A C3A 120.6(4) . . ?
C5A C4A H4A 119.7 . . ?
C4A C5A H5A 119.7 . . ?
C4A C5A C6A 120.7(4) . . ?
C6A C5A H5A 119.7 . . ?
C5A C6A H6A 120.2 . . ?
C7A C6A C5A 119.6(4) . . ?
C7A C6A H6A 120.2 . . ?
C6A C7A H7A 119.4 . . ?
C6A C7A C8A 121.2(4) . . ?
C8A C7A H7A 119.4 . . ?
C3A C8A C9A 120.2(4) . . ?
C7A C8A C3A 118.8(4) . . ?
C7A C8A C9A 121.0(4) . . ?
C8A C9A H9A 118.5 . . ?
C10A C9A C8A 123.1(4) . . ?
C10A C9A H9A 118.5 . . ?
C1A C10A H10A 119.9 . . ?
C9A C10A C1A 120.1(4) . . ?
C9A C10A H10A 119.9 . . ?
N1A C11A N2A 118.9(3) . . ?
N1A C11A C12A 121.9(4) . . ?
C12A C11A N2A 119.1(3) . . ?
C11A C12A H12A 120.4 . . ?
C13A C12A C11A 119.3(4) . . ?
C13A C12A H12A 120.4 . . ?
C12A C13A H13A 120.3 . . ?
C12A C13A C14A 119.3(4) . . ?
C14A C13A H13A 120.3 . . ?
C13A C14A H14A 120.4 . . ?
C15A C14A C13A 119.1(4) . . ?
C15A C14A H14A 120.4 . . ?
N1A C15A C14A 121.8(4) . . ?
N1A C15A H15A 119.1 . . ?
C14A C15A H15A 119.1 . . ?
C11B N1B Cu2 111.8(3) . . ?
C15B N1B Cu2 129.7(3) . . ?
C15B N1B C11B 118.5(4) . . ?
N3B N2B C11B 111.4(4) . . ?
N2B N3B Cu2 119.7(3) . . ?
N2B N3B C2B 125.1(4) . . ?
C2B N3B Cu2 115.1(3) . . ?
O1B C1B C2B 120.6(3) . . ?
O1B C1B C10B 120.6(4) . . ?
C2B C1B C10B 118.8(4) . . ?
N3B C2B C1B 110.5(3) . . ?
N3B C2B C3B 127.7(4) . . ?
C1B C2B C3B 121.7(3) . . ?
C4B C3B C2B 124.3(4) . . ?
C4B C3B C8B 118.8(4) . . ?
C8B C3B C2B 116.9(4) . . ?
C3B C4B H4B 119.8 . . ?
C5B C4B C3B 120.4(4) . . ?
C5B C4B H4B 119.8 . . ?
C4B C5B H5B 119.5 . . ?
C4B C5B C6B 121.0(4) . . ?
C6B C5B H5B 119.5 . . ?
C5B C6B H6B 120.2 . . ?
C7B C6B C5B 119.6(4) . . ?
C7B C6B H6B 120.2 . . ?
C6B C7B H7B 119.5 . . ?
C6B C7B C8B 121.1(4) . . ?
C8B C7B H7B 119.5 . . ?
C3B C8B C9B 119.9(4) . . ?
C7B C8B C3B 119.1(4) . . ?
C7B C8B C9B 120.9(4) . . ?
C8B C9B H9B 118.6 . . ?
C10B C9B C8B 122.9(4) . . ?
C10B C9B H9B 118.6 . . ?
C1B C10B H10B 120.3 . . ?
C9B C10B C1B 119.3(4) . . ?
C9B C10B H10B 120.3 . . ?
N1B C11B N2B 118.2(4) . . ?
N1B C11B C12B 122.9(4) . . ?
C12B C11B N2B 118.9(4) . . ?
C11B C12B H12B 120.7 . . ?
C11B C12B C13B 118.7(5) . . ?
C13B C12B H12B 120.7 . . ?
C12B C13B H13B 119.8 . . ?
C12B C13B C14B 120.3(4) . . ?
C14B C13B H13B 119.8 . . ?
C13B C14B H14B 120.8 . . ?
C13B C14B C15B 118.4(4) . . ?
C15B C14B H14B 120.8 . . ?
N1B C15B C14B 121.1(4) . . ?
N1B C15B H15B 119.4 . . ?
C14B C15B H15B 119.4 . . ?
Cu1 O1W H1WA 109.4 . . ?
Cu1 O1W H1WB 109.6 . . ?
H1WA O1W H1WB 104.5 . . ?
Cu2 O2W H2WA 109.6 . . ?
Cu2 O2W H2WB 109.5 . . ?
H2WA O2W H2WB 104.3 . . ?

loop_
_geom_bond_atom_site_label_1
_geom_bond_atom_site_label_2
_geom_bond_distance
_geom_bond_site_symmetry_2
_geom_bond_publ_flag
Cu1 O1S 2.249(3) . ?
Cu1 O1A 1.981(3) . ?
Cu1 N1A 2.010(3) . ?
Cu1 N3A 1.949(3) . ?
Cu1 O1W 1.926(3) . ?
Cu2 O2S 1.946(3) . ?
Cu2 O1B 1.987(3) . ?
Cu2 N1B 2.002(4) . ?
Cu2 N3B 1.988(4) . ?
Cu2 O2W 2.302(3) . ?
S1 O1S 1.467(3) . ?
S1 O2S 1.495(3) . ?
S1 O3S 1.465(3) . ?
S1 O4S 1.482(3) . ?
O1A C1A 1.286(5) . ?
O1B C1B 1.304(5) . ?
N1A C11A 1.357(5) . ?
N1A C15A 1.351(5) . ?
N2A N3A 1.292(5) . ?
N2A C11A 1.413(5) . ?
N3A C2A 1.357(5) . ?
C1A C2A 1.450(5) . ?
C1A C10A 1.436(6) . ?
C2A C3A 1.449(5) . ?
C3A C4A 1.408(6) . ?
C3A C8A 1.420(6) . ?
C4A H4A 0.9500 . ?
C4A C5A 1.384(6) . ?
C5A H5A 0.9500 . ?
C5A C6A 1.397(7) . ?
C6A H6A 0.9500 . ?
C6A C7A 1.375(7) . ?
C7A H7A 0.9500 . ?
C7A C8A 1.415(6) . ?
C8A C9A 1.433(6) . ?
C9A H9A 0.9500 . ?
C9A C10A 1.348(6) . ?
C10A H10A 0.9500 . ?
C11A C12A 1.377(6) . ?
C12A H12A 0.9500 . ?
C12A C13A 1.376(6) . ?
C13A H13A 0.9500 . ?
C13A C14A 1.383(6) . ?
C14A H14A 0.9500 . ?
C14A C15A 1.382(6) . ?
C15A H15A 0.9500 . ?
N1B C11B 1.346(6) . ?
N1B C15B 1.333(6) . ?
N2B N3B 1.259(5) . ?
N2B C11B 1.429(5) . ?
N3B C2B 1.365(5) . ?
C1B C2B 1.427(5) . ?
C1B C10B 1.432(6) . ?
C2B C3B 1.443(5) . ?
C3B C4B 1.404(6) . ?
C3B C8B 1.422(5) . ?
C4B H4B 0.9500 . ?
C4B C5B 1.379(6) . ?
C5B H5B 0.9500 . ?
C5B C6B 1.401(6) . ?
C6B H6B 0.9500 . ?
C6B C7B 1.368(7) . ?
C7B H7B 0.9500 . ?
C7B C8B 1.411(6) . ?
C8B C9B 1.430(6) . ?
C9B H9B 0.9500 . ?
C9B C10B 1.360(6) . ?
C10B H10B 0.9500 . ?
C11B C12B 1.352(7) . ?
C12B H12B 0.9500 . ?
C12B C13B 1.356(7) . ?
C13B H13B 0.9500 . ?
C13B C14B 1.372(7) . ?
C14B H14B 0.9500 . ?
C14B C15B 1.393(7) . ?
C15B H15B 0.9500 . ?
O1W H1WA 0.8702 . ?
O1W H1WB 0.8700 . ?
O2W H2WA 0.8723 . ?
O2W H2WB 0.8725 . ?

loop_
_geom_torsion_atom_site_label_1
_geom_torsion_atom_site_label_2
_geom_torsion_atom_site_label_3
_geom_torsion_atom_site_label_4
_geom_torsion
_geom_torsion_site_symmetry_1
_geom_torsion_site_symmetry_2
_geom_torsion_site_symmetry_3
_geom_torsion_site_symmetry_4
_geom_torsion_publ_flag
Cu1 O1A C1A C2A -8.0(4) . . . . ?
Cu1 O1A C1A C10A 171.8(3) . . . . ?
Cu1 N1A C11A N2A 8.3(4) . . . . ?
Cu1 N1A C11A C12A -173.3(3) . . . . ?
Cu1 N1A C15A C14A 174.3(3) . . . . ?
Cu1 N3A C2A C1A 3.1(4) . . . . ?
Cu1 N3A C2A C3A -176.8(3) . . . . ?
Cu2 O1B C1B C2B -13.0(4) . . . . ?
Cu2 O1B C1B C10B 166.5(3) . . . . ?
Cu2 N1B C11B N2B 5.0(5) . . . . ?
Cu2 N1B C11B C12B -175.3(3) . . . . ?
Cu2 N1B C15B C14B 177.4(3) . . . . ?
Cu2 N3B C2B C1B 1.2(4) . . . . ?
Cu2 N3B C2B C3B -178.2(3) . . . . ?
O1S S1 O2S Cu2 -114.5(3) . . . . ?
O2S S1 O1S Cu1 -0.1(3) . . . . ?
O3S S1 O1S Cu1 -121.1(2) . . . . ?
O3S S1 O2S Cu2 7.5(3) . . . . ?
O4S S1 O1S Cu1 118.0(2) . . . . ?
O4S S1 O2S Cu2 126.9(3) . . . . ?
O1A C1A C2A N3A 3.5(5) . . . . ?
O1A C1A C2A C3A -176.6(4) . . . . ?
O1A C1A C10A C9A -178.7(4) . . . . ?
O1B C1B C2B N3B 8.1(5) . . . . ?
O1B C1B C2B C3B -172.5(3) . . . . ?
O1B C1B C10B C9B 175.4(4) . . . . ?
N1A C11A C12A C13A -2.1(6) . . . . ?
N2A N3A C2A C1A 179.6(3) . . . . ?
N2A N3A C2A C3A -0.3(6) . . . . ?
N2A C11A C12A C13A 176.2(4) . . . . ?
N3A N2A C11A N1A -2.1(5) . . . . ?
N3A N2A C11A C12A 179.5(3) . . . . ?
N3A C2A C3A C4A -7.1(6) . . . . ?
N3A C2A C3A C8A 173.7(4) . . . . ?
C1A C2A C3A C4A 173.0(4) . . . . ?
C1A C2A C3A C8A -6.2(5) . . . . ?
C2A C1A C10A C9A 1.1(6) . . . . ?
C2A C3A C4A C5A 179.1(4) . . . . ?
C2A C3A C8A C7A -178.4(3) . . . . ?
C2A C3A C8A C9A 4.2(5) . . . . ?
C3A C4A C5A C6A -0.1(7) . . . . ?
C3A C8A C9A C10A 0.4(6) . . . . ?
C4A C3A C8A C7A 2.4(6) . . . . ?
C4A C3A C8A C9A -175.0(4) . . . . ?
C4A C5A C6A C7A 1.3(7) . . . . ?
C5A C6A C7A C8A -0.6(6) . . . . ?
C6A C7A C8A C3A -1.2(6) . . . . ?
C6A C7A C8A C9A 176.1(4) . . . . ?
C7A C8A C9A C10A -176.9(4) . . . . ?
C8A C3A C4A C5A -1.7(6) . . . . ?
C8A C9A C10A C1A -3.1(6) . . . . ?
C10A C1A C2A N3A -176.3(3) . . . . ?
C10A C1A C2A C3A 3.7(6) . . . . ?
C11A N1A C15A C14A -0.8(6) . . . . ?
C11A N2A N3A Cu1 -5.9(4) . . . . ?
C11A N2A N3A C2A 177.7(3) . . . . ?
C11A C12A C13A C14A -0.5(6) . . . . ?
C12A C13A C14A C15A 2.3(6) . . . . ?
C13A C14A C15A N1A -1.7(6) . . . . ?
C15A N1A C11A N2A -175.6(3) . . . . ?
C15A N1A C11A C12A 2.7(6) . . . . ?
N1B C11B C12B C13B -3.1(7) . . . . ?
N2B N3B C2B C1B 176.4(4) . . . . ?
N2B N3B C2B C3B -3.0(6) . . . . ?
N2B C11B C12B C13B 176.7(4) . . . . ?
N3B N2B C11B N1B -0.4(5) . . . . ?
N3B N2B C11B C12B 179.8(4) . . . . ?
N3B C2B C3B C4B -5.2(6) . . . . ?
N3B C2B C3B C8B 174.9(4) . . . . ?
C1B C2B C3B C4B 175.5(4) . . . . ?
C1B C2B C3B C8B -4.4(5) . . . . ?
C2B C1B C10B C9B -5.1(6) . . . . ?
C2B C3B C4B C5B -179.0(4) . . . . ?
C2B C3B C8B C7B 178.3(3) . . . . ?
C2B C3B C8B C9B -1.9(5) . . . . ?
C3B C4B C5B C6B 0.7(7) . . . . ?
C3B C8B C9B C10B 4.8(6) . . . . ?
C4B C3B C8B C7B -1.7(6) . . . . ?
C4B C3B C8B C9B 178.2(4) . . . . ?
C4B C5B C6B C7B -1.6(7) . . . . ?
C5B C6B C7B C8B 0.8(7) . . . . ?
C6B C7B C8B C3B 0.8(6) . . . . ?
C6B C7B C8B C9B -179.0(4) . . . . ?
C7B C8B C9B C10B -175.3(4) . . . . ?
C8B C3B C4B C5B 0.9(6) . . . . ?
C8B C9B C10B C1B -1.2(6) . . . . ?
C10B C1B C2B N3B -171.4(3) . . . . ?
C10B C1B C2B C3B 8.0(6) . . . . ?
C11B N1B C15B C14B -0.5(6) . . . . ?
C11B N2B N3B Cu2 -4.7(4) . . . . ?
C11B N2B N3B C2B -179.7(4) . . . . ?
C11B C12B C13B C14B 0.7(7) . . . . ?
C12B C13B C14B C15B 1.6(7) . . . . ?
C13B C14B C15B N1B -1.7(6) . . . . ?
C15B N1B C11B N2B -176.8(4) . . . . ?
C15B N1B C11B C12B 3.0(6) . . . . ?
